data_7242301
loop_
_publ_author_name
'Sebghati, Marjan'
'Tarahhomi, Atekeh'
'Bozorgvar, Marjan Sadat'
'Dumitrescu, Dan G.'
'van der Lee, Arie'

_publ_section_title
;
 Coordination versus hydrogen bonds in the structures of different
 tris(pyridin-2-yl)phosphoric triamide derivatives
;
_journal_issue 14
_journal_name_full 'RSC Advances'
_journal_page_first 8178
_journal_page_last 8197
_journal_paper_doi 10.1039/D0RA10539B
_journal_volume 11
_journal_year 2021
_chemical_formula_moiety '0.5(C6 H6 Cu2 O12), C2 H8 N'
_chemical_formula_sum 'C5 H11 Cu N O6'
_chemical_formula_weight 244.69
_space_group_crystal_system monoclinic
_space_group_IT_number 15
_space_group_name_Hall '-I 2ya'
_space_group_name_H-M_alt 'I 1 2/a 1'
_atom_sites_solution_hydrogens geom
_audit_creation_date 2019-07-24
_audit_creation_method
;
Olex2 1.2
(compiled 2018.05.29 svn.r3508 for OlexSys, GUI svn.r5506)
;
_audit_update_record
;
2019-09-26 deposited with the CCDC.	2021-02-01 downloaded from the CCDC.
;
_cell_angle_alpha 90
_cell_angle_beta 95.746(11)
_cell_angle_gamma 90
_cell_formula_units_Z 4
_cell_length_a 11.5393(16)
_cell_length_b 8.6391(6)
_cell_length_c 8.8358(9)
_cell_measurement_reflns_used 1136
_cell_measurement_temperature 100(2)
_cell_measurement_theta_max 31.1900
_cell_measurement_theta_min 2.7160
_cell_volume 876.41(16)
_computing_cell_refinement 'CrysAlisPro 1.171.39.46 (Rigaku OD, 2018)'
_computing_data_collection 'CrysAlisPro 1.171.39.46 (Rigaku OD, 2018)'
_computing_data_reduction 'CrysAlisPro 1.171.39.46 (Rigaku OD, 2018)'
_computing_molecular_graphics 'Olex2 (Dolomanov et al., 2009)'
_computing_publication_material 'Olex2 (Dolomanov et al., 2009)'
_computing_structure_refinement 'ShelXL (Sheldrick, 2015)'
_computing_structure_solution 'ShelXT (Sheldrick, 2015)'
_diffrn_ambient_temperature 100(2)
_diffrn_measured_fraction_theta_full 0.959
_diffrn_measured_fraction_theta_max 0.793
_diffrn_measurement_details
;
List of Runs (angles in degrees, time in seconds):

  # Type    Start    End  Width  t~exp~   \w     \q     \k     \f   Frames
#--------------------------------------------------------------------------
  1  \w      0.00 180.00   0.50    0.13    --    0.00   0.00   0.00  360
;
_diffrn_measurement_device 'abstract diffractometer'
_diffrn_measurement_device_type 'dectris-CrysAlisPro-abstract goniometer imported dectris images'
_diffrn_measurement_method 'rotating crystal'
_diffrn_radiation_type synchrotron
_diffrn_radiation_wavelength 0.700
_diffrn_reflns_av_R_equivalents 0.0466
_diffrn_reflns_av_unetI/netI 0.0413
_diffrn_reflns_Laue_measured_fraction_full 0.959
_diffrn_reflns_Laue_measured_fraction_max 0.793
_diffrn_reflns_limit_h_max 15
_diffrn_reflns_limit_h_min -15
_diffrn_reflns_limit_k_max 11
_diffrn_reflns_limit_k_min -11
_diffrn_reflns_limit_l_max 12
_diffrn_reflns_limit_l_min -12
_diffrn_reflns_number 3048
_diffrn_reflns_point_group_measured_fraction_full 0.959
_diffrn_reflns_point_group_measured_fraction_max 0.793
_diffrn_reflns_theta_full 24.835
_diffrn_reflns_theta_max 31.758
_diffrn_reflns_theta_min 2.906
_diffrn_source SCW
_exptl_absorpt_coefficient_mu 2.394
_exptl_absorpt_correction_T_max 1.00000
_exptl_absorpt_correction_T_min 0.15306
_exptl_absorpt_correction_type multi-scan
_exptl_absorpt_process_details
;
CrysAlisPro 1.171.39.46 (Rigaku Oxford Diffraction, 2018)
Empirical absorption correction using spherical harmonics,
 implemented in SCALE3 ABSPACK scaling algorithm.
;
_exptl_crystal_colour light_blue
_exptl_crystal_density_diffrn 1.854
_exptl_crystal_description prism
_exptl_crystal_F_000 500
_exptl_crystal_size_max 0.11
_exptl_crystal_size_mid 0.09
_exptl_crystal_size_min 0.08
_refine_diff_density_max 1.371
_refine_diff_density_min -1.028
_refine_diff_density_rms 0.246
_refine_ls_extinction_coef 0.005(5)
_refine_ls_extinction_expression Fc^*^=kFc[1+0.001xFc^2^\l^3^/sin(2\q)]^-1/4^
_refine_ls_extinction_method 'SHELXL-2018/3 (Sheldrick 2018)'
_refine_ls_goodness_of_fit_ref 1.171
_refine_ls_hydrogen_treatment constr
_refine_ls_matrix_type full
_refine_ls_number_parameters 64
_refine_ls_number_reflns 1239
_refine_ls_number_restraints 0
_refine_ls_restrained_S_all 1.171
_refine_ls_R_factor_all 0.0931
_refine_ls_R_factor_gt 0.0734
_refine_ls_shift/su_max 0.033
_refine_ls_shift/su_mean 0.001
_refine_ls_structure_factor_coef Fsqd
_refine_ls_weighting_details 'w=1/[\s^2^(Fo^2^)+(0.1996P)^2^+0.0925P] where P=(Fo^2^+2Fc^2^)/3'
_refine_ls_weighting_scheme calc
_refine_ls_wR_factor_gt 0.2243
_refine_ls_wR_factor_ref 0.2824
_reflns_Friedel_coverage 0.000
_reflns_number_gt 951
_reflns_number_total 1239
_reflns_threshold_expression 'I > 2\s(I)'
_cod_data_source_file d0ra10539b2.cif
_cod_data_source_block mb1k_c3__twin1
_cod_database_code 7242301
_shelx_shelxl_version_number 2018/3
_shelx_space_group_comment
;
The symmetry employed for this shelxl refinement is uniquely defined
by the following loop, which should always be used as a source of
symmetry information in preference to the above space-group names.
They are only intended as comments.
;
_olex2_refinement_description
;
1. Fixed Uiso
 At 1.2 times of:
  All C(H) groups, All N(H,H) groups
 At 1.5 times of:
  All C(H,H,H) groups
2. Others
 Fixed Sof: H00A(0.5) H00B(0.5)
3.a Secondary CH2 refined with riding coordinates:
 N005(H00A,H00B)
3.b Aromatic/amide H refined with riding coordinates:
 C006(H006), C008(H008)
3.c Idealised Me refined as rotating group:
 C007(H00C,H00D,H00E)
;
_olex2_submission_special_instructions 'No special instructions were received'
_oxdiff_exptl_absorpt_empirical_details
;
Empirical correction (ABSPACK) includes:
- Absorption correction using spherical harmonics
- Frame scaling
;

loop_
_space_group_symop_operation_xyz
'x, y, z'
'-x+1/2, y, -z'
'x+1/2, y+1/2, z+1/2'
'-x+1, y+1/2, -z+1/2'
'-x, -y, -z'
'x-1/2, -y, z'
'-x+1/2, -y+1/2, -z+1/2'
'x, -y+1/2, z+1/2'

loop_
_atom_site_label
_atom_site_type_symbol
_atom_site_fract_x
_atom_site_fract_y
_atom_site_fract_z
_atom_site_U_iso_or_equiv
_atom_site_adp_type
_atom_site_occupancy
_atom_site_site_symmetry_order
_atom_site_calc_flag
_atom_site_refinement_flags_posn
_atom_site_refinement_flags_adp
_atom_site_refinement_flags_occupancy
_atom_site_disorder_assembly
_atom_site_disorder_group
Cu01 Cu 0.500000 0.500000 0.000000 0.0356(5) Uani 1 2 d S T P . .
O002 O 0.3463(3) 0.3938(3) 0.0074(4) 0.0392(8) Uani 1 1 d . . . . .
O003 O 0.5717(3) 0.2320(3) 0.3797(4) 0.0394(8) Uani 1 1 d . . . . .
O004 O 0.5600(3) 0.4135(4) 0.2020(4) 0.0405(8) Uani 1 1 d . . . . .
N005 N 0.750000 0.4331(6) 0.500000 0.0400(13) Uani 1 2 d S T P . .
H00A H 0.696278 0.372463 0.451104 0.048 Uiso 0.5 1 calc R . . . .
H00B H 0.803723 0.372463 0.548896 0.048 Uiso 0.5 1 calc R . . . .
C006 C 0.5279(4) 0.2871(5) 0.2588(5) 0.0387(10) Uani 1 1 d . . . . .
H006 H 0.467358 0.232755 0.205441 0.046 Uiso 1 1 calc R . . . .
C007 C 0.6955(5) 0.5271(6) 0.6110(7) 0.0382(11) Uani 1 1 d . . . . .
H00C H 0.637721 0.593328 0.558880 0.057 Uiso 1 1 calc GR . . . .
H00D H 0.753704 0.589199 0.667583 0.057 Uiso 1 1 calc GR . . . .
H00E H 0.659195 0.460586 0.679398 0.057 Uiso 1 1 calc GR . . . .
C008 C 0.250000 0.4625(8) 0.000000 0.0388(14) Uani 1 2 d S T P . .
H008 H 0.250001 0.570154 -0.000001 0.047 Uiso 1 2 calc RS T P . .

loop_
_atom_site_aniso_label
_atom_site_aniso_U_11
_atom_site_aniso_U_22
_atom_site_aniso_U_33
_atom_site_aniso_U_23
_atom_site_aniso_U_13
_atom_site_aniso_U_12
Cu01 0.0692(8) 0.0110(6) 0.0258(6) 0.00282(19) 0.0008(4) -0.0031(2)
O002 0.078(2) 0.0107(14) 0.0293(15) -0.0003(10) 0.0055(14) -0.0010(12)
O003 0.069(2) 0.0147(13) 0.0343(15) -0.0015(12) 0.0022(13) 0.0036(12)
O004 0.068(2) 0.0187(14) 0.0339(16) -0.0013(12) 0.0029(14) -0.0038(13)
N005 0.072(4) 0.012(2) 0.033(3) 0.000 -0.009(2) 0.000
C006 0.064(3) 0.0137(17) 0.037(2) -0.0047(15) -0.0010(19) -0.0012(16)
C007 0.064(3) 0.0227(17) 0.030(2) 0.0021(19) 0.0181(19) -0.0012(19)
C008 0.076(4) 0.011(2) 0.028(3) 0.000 -0.001(2) 0.000

loop_
_atom_type_symbol
_atom_type_description
_atom_type_scat_dispersion_real
_atom_type_scat_dispersion_imag
_atom_type_scat_source
C C 0.0033 0.0016 'International Tables Vol C Tables 4.2.6.8 and 6.1.1.4'
H H 0.0000 0.0000 'International Tables Vol C Tables 4.2.6.8 and 6.1.1.4'
Cu Cu 0.3450 1.2548 'International Tables Vol C Tables 4.2.6.8 and 6.1.1.4'
N N 0.0063 0.0031 'International Tables Vol C Tables 4.2.6.8 and 6.1.1.4'
O O 0.0112 0.0059 'International Tables Vol C Tables 4.2.6.8 and 6.1.1.4'

loop_
_geom_angle_atom_site_label_1
_geom_angle_atom_site_label_2
_geom_angle_atom_site_label_3
_geom_angle
_geom_angle_site_symmetry_1
_geom_angle_site_symmetry_3
_geom_angle_publ_flag
O002 Cu01 O002 180.0 5_665 . ?
O004 Cu01 O002 91.62(13) 5_665 5_665 ?
O004 Cu01 O002 91.62(13) . . ?
O004 Cu01 O002 88.38(13) . 5_665 ?
O004 Cu01 O002 88.38(13) 5_665 . ?
O004 Cu01 O004 180.0 5_665 . ?
C008 O002 Cu01 124.3(3) . . ?
C006 O004 Cu01 125.9(3) . . ?
H00A N005 H00B 107.8 . . ?
C007 N005 H00A 109.1 . . ?
C007 N005 H00A 109.1 2_656 . ?
C007 N005 H00B 109.1 . . ?
C007 N005 H00B 109.1 2_656 . ?
C007 N005 C007 112.6(5) . 2_656 ?
O003 C006 O004 124.3(4) . . ?
O003 C006 H006 117.9 . . ?
O004 C006 H006 117.9 . . ?
N005 C007 H00C 109.5 . . ?
N005 C007 H00D 109.5 . . ?
N005 C007 H00E 109.5 . . ?
H00C C007 H00D 109.5 . . ?
H00C C007 H00E 109.5 . . ?
H00D C007 H00E 109.5 . . ?
O002 C008 O002 123.6(6) 2 . ?
O002 C008 H008 118.2 2 . ?
O002 C008 H008 118.2 . . ?

loop_
_geom_bond_atom_site_label_1
_geom_bond_atom_site_label_2
_geom_bond_distance
_geom_bond_site_symmetry_2
_geom_bond_publ_flag
Cu01 O002 2.004(4) 5_665 ?
Cu01 O002 2.004(4) . ?
Cu01 O004 1.994(3) 5_665 ?
Cu01 O004 1.994(3) . ?
O002 C008 1.256(5) . ?
O003 C006 1.231(6) . ?
O004 C006 1.272(5) . ?
N005 H00A 0.8900 . ?
N005 H00B 0.8900 . ?
N005 C007 1.463(6) . ?
N005 C007 1.463(6) 2_656 ?
C006 H006 0.9300 . ?
C007 H00C 0.9600 . ?
C007 H00D 0.9600 . ?
C007 H00E 0.9600 . ?
C008 H008 0.9300 . ?
